data_2221927
loop_
_publ_author_name
'Montazerozohori, Morteza'
'Habibi, Mohammad Hossein'
'Amirnasr, Mehdi'
'Ariyoshi, Keita'
'Suzuki, Takayoshi'

_publ_section_title
{<i>N</i>,<i>N</i>'-Bis[(<i>E</i>)-3-phenylprop-2-en-1-ylidene]propane-1,3-diamine-\k^2^<i>N</i>,<i>N</i>'}dichloridocobalt(II)
_journal_coeditor_code BT2939
_journal_issue 6
_journal_name_full 'Acta Crystallographica Section E'
_journal_page_first m617
_journal_paper_doi 10.1107/S1600536809016274
_journal_volume 65
_journal_year 2009
_chemical_formula_iupac '[Co Cl2 (C21 H22 N2)]'
_chemical_formula_moiety 'C21 H22 Cl2 Co N2'
_chemical_formula_sum 'C21 H22 Cl2 Co N2'
_chemical_formula_weight 432.24
_chemical_name_systematic
;
{<i>N</i>,<i>N</i>'-Bis[(<i>E</i>)-3-phenylprop-2-en-1-ylidene]propane-
1,3-diamine-\k^2^<i>N</i>,<i>N</i>']dichloridocobalt(II)
;
_space_group_IT_number 14
_symmetry_cell_setting monoclinic
_symmetry_space_group_name_Hall '-P 2yn'
_symmetry_space_group_name_H-M 'P 1 21/n 1'
_atom_sites_solution_hydrogens geom
_atom_sites_solution_primary direct
_atom_sites_solution_secondary difmap
_audit_creation_method SHELXL-97
_cell_angle_alpha 90.00
_cell_angle_beta 91.531(2)
_cell_angle_gamma 90.00
_cell_formula_units_Z 4
_cell_length_a 7.4976(5)
_cell_length_b 16.1594(8)
_cell_length_c 16.6238(10)
_cell_measurement_reflns_used 16882
_cell_measurement_temperature 193(2)
_cell_measurement_theta_max 29.9
_cell_measurement_theta_min 3.0
_cell_volume 2013.4(2)
_computing_cell_refinement 'PROCESS-AUTO (Rigaku, 1998)'
_computing_data_collection 'PROCESS-AUTO (Rigaku, 1998)'
_computing_data_reduction 'CrystalStructure (Rigaku/MSC, 2004)'
_computing_molecular_graphics 'ORTEP-3 (Farrugia, 1997)'
_computing_publication_material 'SHELXL97 (Sheldrick, 2008)'
_computing_structure_refinement 'SHELXL97 (Sheldrick, 2008)'
_computing_structure_solution 'SIR2004 (Burla <i>et al.</i>,  2005)'
_diffrn_ambient_temperature 193(2)
_diffrn_detector_area_resol_mean 10.00
_diffrn_measured_fraction_theta_full 0.998
_diffrn_measured_fraction_theta_max 0.998
_diffrn_measurement_device_type 'Rigaku R-AXIS RAPID'
_diffrn_measurement_method \w
_diffrn_radiation_monochromator graphite
_diffrn_radiation_source 'fine-focus sealed tube'
_diffrn_radiation_type 'Mo K\a'
_diffrn_radiation_wavelength 0.71075
_diffrn_reflns_av_R_equivalents 0.0337
_diffrn_reflns_av_sigmaI/netI 0.0265
_diffrn_reflns_limit_h_max 10
_diffrn_reflns_limit_h_min -10
_diffrn_reflns_limit_k_max 22
_diffrn_reflns_limit_k_min -22
_diffrn_reflns_limit_l_max 23
_diffrn_reflns_limit_l_min -23
_diffrn_reflns_number 23596
_diffrn_reflns_theta_full 29.95
_diffrn_reflns_theta_max 29.95
_diffrn_reflns_theta_min 3.00
_exptl_absorpt_coefficient_mu 1.125
_exptl_absorpt_correction_T_max 0.8064
_exptl_absorpt_correction_T_min 0.7290
_exptl_absorpt_correction_type multi-scan
_exptl_absorpt_process_details '(ABSCOR; Higashi, 1995)'
_exptl_crystal_colour green
_exptl_crystal_density_diffrn 1.426
_exptl_crystal_density_method 'not measured'
_exptl_crystal_description cubic
_exptl_crystal_F_000 892
_exptl_crystal_size_max 0.30
_exptl_crystal_size_mid 0.30
_exptl_crystal_size_min 0.20
_refine_diff_density_max 0.531
_refine_diff_density_min -0.464
_refine_ls_extinction_method none
_refine_ls_goodness_of_fit_ref 1.094
_refine_ls_hydrogen_treatment constr
_refine_ls_matrix_type full
_refine_ls_number_parameters 236
_refine_ls_number_reflns 5826
_refine_ls_number_restraints 0
_refine_ls_restrained_S_all 1.094
_refine_ls_R_factor_all 0.0445
_refine_ls_R_factor_gt 0.0355
_refine_ls_shift/su_max 0.002
_refine_ls_shift/su_mean 0.000
_refine_ls_structure_factor_coef Fsqd
_refine_ls_weighting_details 'calc w=1/[\s^2^(Fo^2^)+(0.0428P)^2^+0.5035P] where P=(Fo^2^+2Fc^2^)/3'
_refine_ls_weighting_scheme calc
_refine_ls_wR_factor_gt 0.0868
_refine_ls_wR_factor_ref 0.0908
_reflns_number_gt 4806
_reflns_number_total 5826
_reflns_threshold_expression I>2\s(I)
_cod_data_source_file bt2939.cif
_cod_data_source_block I
_cod_original_sg_symbol_H-M 'P 21/n'
_cod_database_code 2221927
_cod_database_fobs_code 2221927

loop_
_symmetry_equiv_pos_as_xyz
'x, y, z'
'-x+1/2, y+1/2, -z+1/2'
'-x, -y, -z'
'x-1/2, -y-1/2, z-1/2'

loop_
_atom_site_type_symbol
_atom_site_label
_atom_site_fract_x
_atom_site_fract_y
_atom_site_fract_z
_atom_site_U_iso_or_equiv
_atom_site_adp_type
_atom_site_calc_flag
_atom_site_refinement_flags
_atom_site_occupancy
_atom_site_disorder_assembly
_atom_site_disorder_group
Co Co1 0.25070(3) 0.193360(13) 0.243448(12) 0.02719(7) Uani d . 1 . .
Cl Cl1 0.28692(6) 0.05592(2) 0.25023(2) 0.03655(10) Uani d . 1 . .
Cl Cl2 0.49842(6) 0.26032(3) 0.20514(3) 0.03852(11) Uani d . 1 . .
N N1 0.04670(18) 0.23684(8) 0.17195(8) 0.0291(3) Uani d . 1 . .
N N2 0.16292(18) 0.25318(8) 0.34289(8) 0.0291(3) Uani d . 1 . .
C C1 -0.2001(2) -0.01609(10) 0.05017(9) 0.0304(3) Uani d . 1 . .
C C2 -0.1150(2) -0.07521(11) 0.09975(11) 0.0377(4) Uani d . 1 . .
H H2 -0.0448 -0.0578 0.1451 0.045 Uiso calc R 1 . .
C C3 -0.1329(3) -0.15844(12) 0.08302(12) 0.0426(4) Uani d . 1 . .
H H3 -0.0745 -0.1981 0.1167 0.051 Uiso calc R 1 . .
C C4 -0.2360(3) -0.18448(11) 0.01710(12) 0.0419(4) Uani d . 1 . .
H H4 -0.2488 -0.2419 0.0063 0.050 Uiso calc R 1 . .
C C5 -0.3203(2) -0.12722(10) -0.03290(11) 0.0364(4) Uani d . 1 . .
H H5 -0.3900 -0.1452 -0.0781 0.044 Uiso calc R 1 . .
C C6 -0.3020(2) -0.04375(10) -0.01645(10) 0.0330(3) Uani d . 1 . .
H H6 -0.3595 -0.0045 -0.0509 0.040 Uiso calc R 1 . .
C C7 -0.1865(2) 0.07272(11) 0.06595(10) 0.0325(3) Uani d . 1 . .
H H7 -0.2680 0.1076 0.0373 0.039 Uiso calc R 1 . .
C C8 -0.0703(2) 0.10972(10) 0.11696(9) 0.0304(3) Uani d . 1 . .
H H8 0.0122 0.0768 0.1473 0.037 Uiso calc R 1 . .
C C9 -0.0678(2) 0.19798(10) 0.12681(10) 0.0320(3) Uani d . 1 . .
H H9 -0.1558 0.2296 0.0984 0.038 Uiso calc R 1 . .
C C10 0.0290(2) 0.32742(10) 0.17794(10) 0.0342(3) Uani d . 1 . .
H H10A -0.0620 0.3469 0.1380 0.041 Uiso calc R 1 . .
H H10B 0.1440 0.3538 0.1653 0.041 Uiso calc R 1 . .
C C11 -0.0252(2) 0.35316(10) 0.26220(10) 0.0340(3) Uani d . 1 . .
H H11A -0.0595 0.4123 0.2608 0.041 Uiso calc R 1 . .
H H11B -0.1321 0.3210 0.2767 0.041 Uiso calc R 1 . .
C C12 0.1177(2) 0.34122(9) 0.32822(10) 0.0342(3) Uani d . 1 . .
H H12A 0.2269 0.3712 0.3131 0.041 Uiso calc R 1 . .
H H12B 0.0753 0.3659 0.3788 0.041 Uiso calc R 1 . .
C C13 0.1347(2) 0.22441(10) 0.41378(9) 0.0299(3) Uani d . 1 . .
H H13 0.0819 0.2604 0.4515 0.036 Uiso calc R 1 . .
C C14 0.1777(2) 0.14149(10) 0.43997(9) 0.0301(3) Uani d . 1 . .
H H14 0.2322 0.1041 0.4041 0.036 Uiso calc R 1 . .
C C15 0.1409(2) 0.11698(10) 0.51492(10) 0.0299(3) Uani d . 1 . .
H H15 0.0783 0.1550 0.5474 0.036 Uiso calc R 1 . .
C C16 0.1881(2) 0.03716(10) 0.55142(9) 0.0303(3) Uani d . 1 . .
C C17 0.1433(3) 0.02236(11) 0.63139(10) 0.0383(4) Uani d . 1 . .
H H17 0.0757 0.0621 0.6596 0.046 Uiso calc R 1 . .
C C18 0.1975(3) -0.05030(12) 0.66951(12) 0.0470(5) Uani d . 1 . .
H H18 0.1663 -0.0600 0.7237 0.056 Uiso calc R 1 . .
C C19 0.2957(3) -0.10810(12) 0.62942(13) 0.0460(5) Uani d . 1 . .
H H19 0.3343 -0.1572 0.6561 0.055 Uiso calc R 1 . .
C C20 0.3386(2) -0.09457(11) 0.54975(13) 0.0420(4) Uani d . 1 . .
H H20 0.4057 -0.1348 0.5219 0.050 Uiso calc R 1 . .
C C21 0.2844(2) -0.02314(10) 0.51072(11) 0.0345(3) Uani d . 1 . .
H H21 0.3126 -0.0149 0.4559 0.041 Uiso calc R 1 . .

loop_
_atom_site_aniso_label
_atom_site_aniso_U_11
_atom_site_aniso_U_22
_atom_site_aniso_U_33
_atom_site_aniso_U_12
_atom_site_aniso_U_13
_atom_site_aniso_U_23
Co1 0.02769(12) 0.02684(12) 0.02693(12) 0.00036(7) -0.00153(8) 0.00003(8)
Cl1 0.0445(2) 0.02843(19) 0.0363(2) 0.00604(15) -0.00552(17) -0.00140(15)
Cl2 0.0328(2) 0.0447(2) 0.0381(2) -0.00778(17) 0.00149(16) 0.00277(18)
N1 0.0300(7) 0.0313(6) 0.0258(6) 0.0031(5) -0.0003(5) -0.0008(5)
N2 0.0313(7) 0.0270(6) 0.0287(6) -0.0016(5) -0.0015(5) -0.0009(5)
C1 0.0258(7) 0.0354(8) 0.0300(7) -0.0005(6) 0.0016(6) -0.0011(6)
C2 0.0357(9) 0.0430(9) 0.0344(8) -0.0002(7) -0.0020(7) 0.0037(7)
C3 0.0413(10) 0.0407(10) 0.0461(10) 0.0037(8) 0.0050(8) 0.0120(8)
C4 0.0403(10) 0.0341(9) 0.0518(11) -0.0037(7) 0.0119(8) -0.0011(8)
C5 0.0299(8) 0.0413(9) 0.0381(9) -0.0053(7) 0.0050(7) -0.0070(7)
C6 0.0288(8) 0.0394(8) 0.0308(8) 0.0007(6) 0.0003(6) 0.0001(7)
C7 0.0285(8) 0.0363(8) 0.0324(8) 0.0030(6) -0.0030(6) -0.0008(7)
C8 0.0274(7) 0.0356(8) 0.0283(7) 0.0021(6) 0.0002(6) -0.0009(6)
C9 0.0282(8) 0.0388(9) 0.0288(7) 0.0036(6) -0.0016(6) -0.0010(6)
C10 0.0386(9) 0.0302(8) 0.0335(8) 0.0038(7) -0.0050(7) 0.0028(7)
C11 0.0364(9) 0.0265(7) 0.0390(9) 0.0030(6) -0.0007(7) -0.0016(7)
C12 0.0450(10) 0.0237(7) 0.0339(8) -0.0014(6) -0.0025(7) -0.0018(6)
C13 0.0297(8) 0.0315(8) 0.0285(7) 0.0010(6) -0.0012(6) -0.0030(6)
C14 0.0307(8) 0.0319(7) 0.0277(7) 0.0000(6) -0.0007(6) -0.0016(6)
C15 0.0288(8) 0.0325(8) 0.0282(7) -0.0005(6) -0.0016(6) -0.0024(6)
C16 0.0273(8) 0.0332(8) 0.0302(7) -0.0047(6) -0.0041(6) 0.0007(6)
C17 0.0447(10) 0.0380(9) 0.0322(8) -0.0032(7) -0.0010(7) 0.0012(7)
C18 0.0596(13) 0.0467(11) 0.0343(9) -0.0085(9) -0.0065(8) 0.0105(8)
C19 0.0425(10) 0.0384(9) 0.0563(12) -0.0044(8) -0.0131(9) 0.0140(9)
C20 0.0330(9) 0.0337(9) 0.0593(12) -0.0006(7) -0.0008(8) 0.0020(8)
C21 0.0310(8) 0.0341(8) 0.0384(9) -0.0038(6) 0.0015(6) 0.0022(7)

loop_
_atom_type_symbol
_atom_type_description
_atom_type_scat_dispersion_real
_atom_type_scat_dispersion_imag
_atom_type_scat_source
C C 0.0033 0.0016 'International Tables Vol C Tables 4.2.6.8 and 6.1.1.4'
H H 0.0000 0.0000 'International Tables Vol C Tables 4.2.6.8 and 6.1.1.4'
Cl Cl 0.1484 0.1585 'International Tables Vol C Tables 4.2.6.8 and 6.1.1.4'
Co Co 0.3494 0.9721 'International Tables Vol C Tables 4.2.6.8 and 6.1.1.4'
N N 0.0061 0.0033 'International Tables Vol C Tables 4.2.6.8 and 6.1.1.4'

loop_
_geom_angle_atom_site_label_1
_geom_angle_atom_site_label_2
_geom_angle_atom_site_label_3
_geom_angle_site_symmetry_1
_geom_angle_site_symmetry_3
_geom_angle
_geom_angle_publ_flag
N1 Co1 N2 . . 93.21(5) y
N1 Co1 Cl1 . . 117.36(4) y
N2 Co1 Cl1 . . 118.07(4) y
N1 Co1 Cl2 . . 106.31(4) y
N2 Co1 Cl2 . . 106.71(4) y
Cl1 Co1 Cl2 . . 112.965(19) y
C9 N1 C10 . . 117.61(13) ?
C9 N1 Co1 . . 130.55(11) ?
C10 N1 Co1 . . 111.78(10) ?
C13 N2 C12 . . 117.02(13) ?
C13 N2 Co1 . . 129.36(11) ?
C12 N2 Co1 . . 113.53(10) ?
C6 C1 C2 . . 118.44(15) ?
C6 C1 C7 . . 119.26(14) ?
C2 C1 C7 . . 122.30(15) ?
C3 C2 C1 . . 120.34(16) ?
C3 C2 H2 . . 119.8 ?
C1 C2 H2 . . 119.8 ?
C2 C3 C4 . . 120.22(17) ?
C2 C3 H3 . . 119.9 ?
C4 C3 H3 . . 119.9 ?
C5 C4 C3 . . 120.42(17) ?
C5 C4 H4 . . 119.8 ?
C3 C4 H4 . . 119.8 ?
C6 C5 C4 . . 119.47(16) ?
C6 C5 H5 . . 120.3 ?
C4 C5 H5 . . 120.3 ?
C5 C6 C1 . . 121.10(16) ?
C5 C6 H6 . . 119.4 ?
C1 C6 H6 . . 119.4 ?
C8 C7 C1 . . 126.34(15) ?
C8 C7 H7 . . 116.8 ?
C1 C7 H7 . . 116.8 ?
C7 C8 C9 . . 121.45(15) ?
C7 C8 H8 . . 119.3 ?
C9 C8 H8 . . 119.3 ?
N1 C9 C8 . . 123.85(15) ?
N1 C9 H9 . . 118.1 ?
C8 C9 H9 . . 118.1 ?
N1 C10 C11 . . 111.07(13) ?
N1 C10 H10A . . 109.4 ?
C11 C10 H10A . . 109.4 ?
N1 C10 H10B . . 109.4 ?
C11 C10 H10B . . 109.4 ?
H10A C10 H10B . . 108.0 ?
C12 C11 C10 . . 115.27(14) ?
C12 C11 H11A . . 108.5 ?
C10 C11 H11A . . 108.5 ?
C12 C11 H11B . . 108.5 ?
C10 C11 H11B . . 108.5 ?
H11A C11 H11B . . 107.5 ?
N2 C12 C11 . . 113.16(13) ?
N2 C12 H12A . . 108.9 ?
C11 C12 H12A . . 108.9 ?
N2 C12 H12B . . 108.9 ?
C11 C12 H12B . . 108.9 ?
H12A C12 H12B . . 107.8 ?
N2 C13 C14 . . 124.76(15) ?
N2 C13 H13 . . 117.6 ?
C14 C13 H13 . . 117.6 ?
C15 C14 C13 . . 120.29(15) ?
C15 C14 H14 . . 119.9 ?
C13 C14 H14 . . 119.9 ?
C14 C15 C16 . . 126.20(15) ?
C14 C15 H15 . . 116.9 ?
C16 C15 H15 . . 116.9 ?
C21 C16 C17 . . 118.72(16) ?
C21 C16 C15 . . 122.38(15) ?
C17 C16 C15 . . 118.82(15) ?
C18 C17 C16 . . 120.16(18) ?
C18 C17 H17 . . 119.9 ?
C16 C17 H17 . . 119.9 ?
C19 C18 C17 . . 120.49(19) ?
C19 C18 H18 . . 119.8 ?
C17 C18 H18 . . 119.8 ?
C18 C19 C20 . . 119.78(17) ?
C18 C19 H19 . . 120.1 ?
C20 C19 H19 . . 120.1 ?
C21 C20 C19 . . 120.49(18) ?
C21 C20 H20 . . 119.8 ?
C19 C20 H20 . . 119.8 ?
C20 C21 C16 . . 120.33(17) ?
C20 C21 H21 . . 119.8 ?
C16 C21 H21 . . 119.8 ?

loop_
_geom_bond_atom_site_label_1
_geom_bond_atom_site_label_2
_geom_bond_site_symmetry_2
_geom_bond_distance
_geom_bond_publ_flag
Co1 N1 . 2.0368(13) y
Co1 N2 . 2.0392(13) y
Co1 Cl1 . 2.2399(5) y
Co1 Cl2 . 2.2559(5) y
N1 C9 . 1.289(2) ?
N1 C10 . 1.473(2) ?
N2 C13 . 1.289(2) ?
N2 C12 . 1.481(2) ?
C1 C6 . 1.402(2) ?
C1 C2 . 1.404(2) ?
C1 C7 . 1.462(2) ?
C2 C3 . 1.379(3) ?
C2 H2 . 0.9500 ?
C3 C4 . 1.389(3) ?
C3 H3 . 0.9500 ?
C4 C5 . 1.385(3) ?
C4 H4 . 0.9500 ?
C5 C6 . 1.382(2) ?
C5 H5 . 0.9500 ?
C6 H6 . 0.9500 ?
C7 C8 . 1.340(2) ?
C7 H7 . 0.9500 ?
C8 C9 . 1.436(2) ?
C8 H8 . 0.9500 ?
C9 H9 . 0.9500 ?
C10 C11 . 1.527(2) ?
C10 H10A . 0.9900 ?
C10 H10B . 0.9900 ?
C11 C12 . 1.525(2) ?
C11 H11A . 0.9900 ?
C11 H11B . 0.9900 ?
C12 H12A . 0.9900 ?
C12 H12B . 0.9900 ?
C13 C14 . 1.443(2) ?
C13 H13 . 0.9500 ?
C14 C15 . 1.343(2) ?
C14 H14 . 0.9500 ?
C15 C16 . 1.465(2) ?
C15 H15 . 0.9500 ?
C16 C21 . 1.398(2) ?
C16 C17 . 1.401(2) ?
C17 C18 . 1.390(2) ?
C17 H17 . 0.9500 ?
C18 C19 . 1.373(3) ?
C18 H18 . 0.9500 ?
C19 C20 . 1.389(3) ?
C19 H19 . 0.9500 ?
C20 C21 . 1.380(2) ?
C20 H20 . 0.9500 ?
C21 H21 . 0.9500 ?

loop_
_geom_torsion_atom_site_label_1
_geom_torsion_atom_site_label_2
_geom_torsion_atom_site_label_3
_geom_torsion_atom_site_label_4
_geom_torsion_site_symmetry_1
_geom_torsion_site_symmetry_2
_geom_torsion_site_symmetry_3
_geom_torsion_site_symmetry_4
_geom_torsion
_geom_torsion_publ_flag
N2 Co1 N1 C9 . . . . -125.65(15) ?
Cl1 Co1 N1 C9 . . . . -1.63(16) ?
Cl2 Co1 N1 C9 . . . . 125.90(14) ?
N2 Co1 N1 C10 . . . . 51.43(11) ?
Cl1 Co1 N1 C10 . . . . 175.45(9) ?
Cl2 Co1 N1 C10 . . . . -57.02(11) ?
N1 Co1 N2 C13 . . . . 128.77(14) ?
Cl1 Co1 N2 C13 . . . . 5.30(16) ?
Cl2 Co1 N2 C13 . . . . -123.14(14) ?
N1 Co1 N2 C12 . . . . -47.80(11) ?
Cl1 Co1 N2 C12 . . . . -171.27(9) ?
Cl2 Co1 N2 C12 . . . . 60.29(11) ?
C6 C1 C2 C3 . . . . -0.3(3) ?
C7 C1 C2 C3 . . . . 179.37(17) ?
C1 C2 C3 C4 . . . . -0.3(3) ?
C2 C3 C4 C5 . . . . 0.7(3) ?
C3 C4 C5 C6 . . . . -0.4(3) ?
C4 C5 C6 C1 . . . . -0.2(3) ?
C2 C1 C6 C5 . . . . 0.6(2) ?
C7 C1 C6 C5 . . . . -179.12(15) ?
C6 C1 C7 C8 . . . . -166.72(17) ?
C2 C1 C7 C8 . . . . 13.6(3) ?
C1 C7 C8 C9 . . . . 179.17(16) ?
C10 N1 C9 C8 . . . . -178.17(15) ?
Co1 N1 C9 C8 . . . . -1.2(3) ?
C7 C8 C9 N1 . . . . -176.41(17) ?
C9 N1 C10 C11 . . . . 112.10(16) ?
Co1 N1 C10 C11 . . . . -65.40(15) ?
N1 C10 C11 C12 . . . . 69.65(18) ?
C13 N2 C12 C11 . . . . -118.87(16) ?
Co1 N2 C12 C11 . . . . 58.15(16) ?
C10 C11 C12 N2 . . . . -65.56(19) ?
C12 N2 C13 C14 . . . . -177.22(14) ?
Co1 N2 C13 C14 . . . . 6.3(2) ?
N2 C13 C14 C15 . . . . -179.13(16) ?
C13 C14 C15 C16 . . . . -175.37(14) ?
C14 C15 C16 C21 . . . . 1.8(3) ?
C14 C15 C16 C17 . . . . 178.41(16) ?
C21 C16 C17 C18 . . . . 1.4(3) ?
C15 C16 C17 C18 . . . . -175.39(16) ?
C16 C17 C18 C19 . . . . 0.2(3) ?
C17 C18 C19 C20 . . . . -1.2(3) ?
C18 C19 C20 C21 . . . . 0.5(3) ?
C19 C20 C21 C16 . . . . 1.1(3) ?
C17 C16 C21 C20 . . . . -2.0(2) ?
C15 C16 C21 C20 . . . . 174.62(16) ?
